data_1535823
loop_
_publ_author_name
'Udovenko, A.A.'
'Davidovich, R.L.'
'Ivanov, S.B.'
'Antipin, M.Yu.'
'Struchkov, Yu.T.'

_publ_section_title
;
 Crystal structure of tetrafluoroantimonate(III) guanidinium at 297 and
 153 K
;
_journal_name_full
;
Koordinatsionnaya Khimiya (= Coordination Chemistry (USSR))
;
_journal_page_first 448
_journal_page_last 452
_journal_volume 16
_journal_year 1990
_chemical_formula_sum 'C H6 F4 N3 Sb'
_chemical_name_systematic 'C (N H2)3 Sb F4'
_space_group_IT_number 19
_symmetry_space_group_name_Hall 'P 2ac 2ab'
_symmetry_space_group_name_H-M 'P 21 21 21'
_cell_angle_alpha 90
_cell_angle_beta 90
_cell_angle_gamma 90
_cell_formula_units_Z 4
_cell_length_a 5.096
_cell_length_b 10.554
_cell_length_c 12.218
_cell_volume 657.123
_citation_journal_id_ASTM KOKHDC
_cod_data_source_file Udovenko_KOKHDC_1990_1046.cif
_cod_data_source_block C1H6F4N3Sb1
_cod_original_formula_sum 'C1 H6 F4 N3 Sb1'
_cod_database_code 1535823

loop_
_symmetry_equiv_pos_as_xyz
x,y,z
-x+1/2,-y,z+1/2
x+1/2,-y+1/2,-z
-x,y+1/2,-z+1/2

loop_
_atom_site_label
_atom_site_type_symbol
_atom_site_fract_x
_atom_site_fract_y
_atom_site_fract_z
_atom_site_occupancy
_atom_site_U_iso_or_equiv
H3 H+1 0.697 -0.033 0.354 1 0.0
N2 N-3 0.7116 0.0388 0.3096 1 0.0
Sb1 Sb+3 0.6026 0.6198 0.4259 1 0.0
N1 N-3 0.4709 0.1813 0.4119 1 0.0
F4 F-1 0.5209 0.4365 0.4643 1 0.0
H4 H+1 0.953 0.034 0.285 1 0.0
H6 H+1 0.772 0.327 0.31 1 0.0
F1 F-1 0.844 0.5987 0.5451 1 0.0
H1 H+1 0.381 0.119 0.434 1 0.0
H2 H+1 0.411 0.247 0.422 1 0.0
N3 N-3 0.8036 0.2522 0.3002 1 0.0
F2 F-1 0.8527 0.7668 0.3901 1 0.0
F3 F-1 0.8406 0.5338 0.3255 1 0.0
C1 C+4 0.6618 0.1578 0.3427 1 0.0
H5 H+1 0.862 0.244 0.235 1 0.0
